data_7217092
loop_
_publ_author_name
'Luo, Yu-Hui'
'Lu, Xin-Xin'
'Zhang, Hong'

_publ_section_title
;
 An ultrastable, flexible POM-based coordination polymer with redox
 properties
;
_journal_issue 34
_journal_name_full CrystEngComm
_journal_page_first 7865
_journal_paper_doi 10.1039/C4CE01123F
_journal_volume 16
_journal_year 2014
_chemical_formula_moiety '[Cu (C18H16N6)2 (H2O) H (PW12O40)] ? 7H2O'
_chemical_formula_sum 'C36 H34 Cu N12 O41 P W12'
_chemical_formula_weight 3591.46
_chemical_name_systematic
; 
 ? 
;
_space_group_IT_number 15
_symmetry_cell_setting monoclinic
_symmetry_space_group_name_Hall '-C 2yc'
_symmetry_space_group_name_H-M 'C 1 2/c 1'
_atom_sites_solution_hydrogens geom
_atom_sites_solution_primary direct
_atom_sites_solution_secondary difmap
_audit_creation_method SHELXL-97
_cell_angle_alpha 90.00
_cell_angle_beta 119.840(4)
_cell_angle_gamma 90.00
_cell_formula_units_Z 8
_cell_length_a 37.962(9)
_cell_length_b 21.391(4)
_cell_length_c 24.996(4)
_cell_measurement_reflns_used 8647
_cell_measurement_temperature 293(2)
_cell_measurement_theta_max 25.01
_cell_measurement_theta_min 2.273
_cell_volume 17607(6)
_computing_cell_refinement 'SMART (Bruker, 1997)'
_computing_data_collection 'SMART (Bruker, 1997)'
_computing_data_reduction SAINT
_computing_molecular_graphics 'SHELXTL-PLUS (Sheldrick, 1990)'
_computing_publication_material SHELXL-97
_computing_structure_refinement 'SHELXL-97 (Sheldrick, 1997)'
_computing_structure_solution 'SHELXS-97 (Sheldrick, 1990)'
_diffrn_ambient_temperature 293(2)
_diffrn_measured_fraction_theta_full 0.999
_diffrn_measured_fraction_theta_max 0.999
_diffrn_measurement_device_type 'Bruker APEX CCD area-detector'
_diffrn_measurement_method '\w scans'
_diffrn_radiation_monochromator graphite
_diffrn_radiation_source 'fine-focus sealed tube'
_diffrn_radiation_type MoK\a
_diffrn_radiation_wavelength 0.71073
_diffrn_reflns_av_R_equivalents 0.0772
_diffrn_reflns_av_unetI/netI 0.0978
_diffrn_reflns_limit_h_max 44
_diffrn_reflns_limit_h_min -45
_diffrn_reflns_limit_k_max 25
_diffrn_reflns_limit_k_min -17
_diffrn_reflns_limit_l_max 29
_diffrn_reflns_limit_l_min -29
_diffrn_reflns_number 44611
_diffrn_reflns_theta_full 25.01
_diffrn_reflns_theta_max 25.01
_diffrn_reflns_theta_min 1.87
_exptl_absorpt_coefficient_mu 15.939
_exptl_absorpt_correction_T_max 0.019
_exptl_absorpt_correction_T_min 0.009
_exptl_absorpt_correction_type multi-scan
_exptl_absorpt_process_details SADABS
_exptl_crystal_colour 'dark green'
_exptl_crystal_density_diffrn 2.710
_exptl_crystal_density_method 'not measured'
_exptl_crystal_description block
_exptl_crystal_F_000 12752
_exptl_crystal_size_max 0.32
_exptl_crystal_size_mid 0.30
_exptl_crystal_size_min 0.25
_refine_diff_density_max 5.071
_refine_diff_density_min -2.351
_refine_diff_density_rms 0.406
_refine_ls_extinction_method none
_refine_ls_goodness_of_fit_ref 1.028
_refine_ls_hydrogen_treatment constr
_refine_ls_matrix_type full
_refine_ls_number_parameters 928
_refine_ls_number_reflns 15510
_refine_ls_number_restraints 0
_refine_ls_restrained_S_all 1.028
_refine_ls_R_factor_all 0.1202
_refine_ls_R_factor_gt 0.0763
_refine_ls_shift/su_max 0.001
_refine_ls_shift/su_mean 0.000
_refine_ls_structure_factor_coef Fsqd
_refine_ls_weighting_details 'calc w=1/[\s^2^(Fo^2^)+(0.1316P)^2^+0.0000P] where P=(Fo^2^+2Fc^2^)/3'
_refine_ls_weighting_scheme calc
_refine_ls_wR_factor_gt 0.2168
_refine_ls_wR_factor_ref 0.2394
_reflns_number_gt 8539
_reflns_number_total 15510
_reflns_threshold_expression >2sigma(I)
_cod_data_source_file c4ce01123f2.cif
_cod_data_source_block Compound_1
_cod_depositor_comments 'Adding full bibliography for 7217092.cif.'
_cod_original_sg_symbol_H-M C2/c
_cod_database_code 7217092

loop_
_symmetry_equiv_pos_as_xyz
'x, y, z'
'-x, y, -z+1/2'
'x+1/2, y+1/2, z'
'-x+1/2, y+1/2, -z+1/2'
'-x, -y, -z'
'x, -y, z-1/2'
'-x+1/2, -y+1/2, -z'
'x+1/2, -y+1/2, z-1/2'

loop_
_atom_site_label
_atom_site_type_symbol
_atom_site_fract_x
_atom_site_fract_y
_atom_site_fract_z
_atom_site_U_iso_or_equiv
_atom_site_adp_type
_atom_site_occupancy
_atom_site_symmetry_multiplicity
_atom_site_calc_flag
_atom_site_refinement_flags
W1 W 0.24021(3) 0.00711(5) -0.12241(4) 0.0462(3) Uani 1 1 d .
W2 W 0.21201(3) -0.13788(5) -0.10047(4) 0.0502(3) Uani 1 1 d .
W3 W 0.14287(3) -0.01862(6) -0.15334(4) 0.0551(3) Uani 1 1 d .
W4 W 0.32360(3) 0.00767(5) 0.03987(5) 0.0524(3) Uani 1 1 d .
W5 W 0.29460(3) -0.13717(5) 0.06143(4) 0.0518(3) Uani 1 1 d .
W6 W 0.18872(3) -0.16296(5) 0.02466(4) 0.0519(3) Uani 1 1 d .
W7 W 0.12058(3) -0.04212(6) -0.02711(5) 0.0580(3) Uani 1 1 d .
W8 W 0.15232(4) 0.11367(5) -0.05178(5) 0.0606(3) Uani 1 1 d .
W9 W 0.25023(4) 0.13818(5) -0.01969(5) 0.0595(3) Uani 1 1 d .
W10 W 0.30396(3) -0.01751(6) 0.15766(4) 0.0586(3) Uani 1 1 d .
W11 W 0.19806(3) -0.04280(5) 0.12178(4) 0.0510(3) Uani 1 1 d .
W12 W 0.23023(4) 0.11276(5) 0.09717(5) 0.0569(3) Uani 1 1 d .
P1 P 0.22163(12) -0.01543(19) 0.00270(18) 0.0100(8) Uani 1 1 d .
Cu1 Cu 0.24031(9) 0.23037(13) 0.23290(13) 0.0479(7) Uani 1 1 d .
C1 C 0.3055(9) 0.3234(15) 0.2446(13) 0.070(8) Uani 1 1 d .
H1 H 0.2918 0.3583 0.2471 0.083 Uiso 1 1 calc R
C2 C 0.3207(11) 0.2298(19) 0.2366(17) 0.100(11) Uani 1 1 d .
H2 H 0.3196 0.1865 0.2325 0.120 Uiso 1 1 calc R
C3 C 0.3673(10) 0.3736(18) 0.2579(16) 0.109(13) Uani 1 1 d .
H3A H 0.3517 0.4118 0.2492 0.130 Uiso 1 1 calc R
H3B H 0.3758 0.3706 0.2272 0.130 Uiso 1 1 calc R
C4 C 0.4048(11) 0.382(2) 0.318(2) 0.113(13) Uani 1 1 d .
C5 C 0.4040(10) 0.3775(19) 0.373(2) 0.110(13) Uani 1 1 d .
H5 H 0.3794 0.3709 0.3721 0.132 Uiso 1 1 calc R
C6 C 0.4395(9) 0.3825(17) 0.4293(17) 0.110(13) Uani 1 1 d .
H6 H 0.4388 0.3793 0.4659 0.131 Uiso 1 1 calc R
C7 C 0.4761(9) 0.3925(19) 0.4308(19) 0.106(12) Uani 1 1 d .
C8 C 0.4770(11) 0.397(2) 0.376(2) 0.124(15) Uani 1 1 d .
H8 H 0.5015 0.4041 0.3773 0.149 Uiso 1 1 calc R
C9 C 0.4414(11) 0.392(2) 0.3200(18) 0.124(15) Uani 1 1 d .
H9 H 0.4421 0.3957 0.2835 0.149 Uiso 1 1 calc R
C10 C 0.5135(9) 0.4045(18) 0.4932(16) 0.093(11) Uani 1 1 d .
C11 C 0.5504(9) 0.3978(17) 0.5005(15) 0.088(10) Uani 1 1 d .
H11 H 0.5531 0.3852 0.4671 0.106 Uiso 1 1 calc R
C12 C 0.5847(10) 0.4089(17) 0.5562(14) 0.089(10) Uani 1 1 d .
H12 H 0.6100 0.4036 0.5594 0.106 Uiso 1 1 calc R
C13 C 0.5828(9) 0.4276(17) 0.6075(14) 0.085(10) Uani 1 1 d .
C14 C 0.5442(11) 0.4354(19) 0.6017(17) 0.110(13) Uani 1 1 d .
H14 H 0.5414 0.4480 0.6350 0.132 Uiso 1 1 calc R
C15 C 0.5084(11) 0.4228(19) 0.5409(18) 0.110(13) Uani 1 1 d .
H15 H 0.4824 0.4273 0.5353 0.132 Uiso 1 1 calc R
C16 C 0.6181(9) 0.4413(16) 0.6685(13) 0.081(9) Uani 1 1 d .
H16A H 0.6343 0.4742 0.6645 0.097 Uiso 1 1 calc R
H16B H 0.6088 0.4560 0.6961 0.097 Uiso 1 1 calc R
C17 C 0.6566(9) 0.2904(14) 0.7178(11) 0.061(7) Uani 1 1 d .
H17 H 0.6545 0.2486 0.7262 0.073 Uiso 1 1 calc R
C18 C 0.6811(7) 0.3731(12) 0.7041(11) 0.052(6) Uani 1 1 d .
H18 H 0.6981 0.4017 0.6999 0.062 Uiso 1 1 calc R
C19 C 0.2984(9) 0.1769(15) 0.3553(13) 0.073(8) Uani 1 1 d .
H19 H 0.2974 0.2144 0.3733 0.087 Uiso 1 1 calc R
C20 C 0.2887(9) 0.1046(14) 0.2918(15) 0.071(8) Uani 1 1 d .
H20 H 0.2786 0.0809 0.2560 0.086 Uiso 1 1 calc R
C21 C 0.3503(9) 0.1216(18) 0.4467(16) 0.098(11) Uani 1 1 d .
H21A H 0.3477 0.0792 0.4582 0.117 Uiso 1 1 calc R
H21B H 0.3460 0.1503 0.4729 0.117 Uiso 1 1 calc R
C22 C 0.3940(12) 0.131(3) 0.456(2) 0.129(15) Uani 1 1 d .
C23 C 0.4038(15) 0.188(3) 0.437(2) 0.16(2) Uani 1 1 d .
H23 H 0.3844 0.2189 0.4195 0.190 Uiso 1 1 calc R
C24 C 0.4427(15) 0.196(3) 0.446(2) 0.16(2) Uani 1 1 d .
H24 H 0.4493 0.2338 0.4343 0.194 Uiso 1 1 calc R
C25 C 0.4719(15) 0.149(3) 0.473(3) 0.157(19) Uani 1 1 d .
C26 C 0.4620(14) 0.093(3) 0.491(2) 0.151(19) Uani 1 1 d .
H26 H 0.4814 0.0621 0.5094 0.181 Uiso 1 1 calc R
C27 C 0.4230(14) 0.085(2) 0.482(2) 0.144(18) Uani 1 1 d .
H27 H 0.4164 0.0473 0.4943 0.173 Uiso 1 1 calc R
C28 C 0.5127(16) 0.158(3) 0.480(3) 0.16(2) Uani 1 1 d .
C29 C 0.5281(17) 0.217(3) 0.478(3) 0.17(2) Uani 1 1 d .
H29 H 0.5130 0.2528 0.4745 0.208 Uiso 1 1 calc R
C30 C 0.5658(19) 0.222(3) 0.482(3) 0.18(2) Uani 1 1 d .
H30 H 0.5760 0.2616 0.4812 0.212 Uiso 1 1 calc R
C31 C 0.5886(17) 0.169(3) 0.488(3) 0.16(2) Uani 1 1 d .
C32 C 0.5732(16) 0.110(3) 0.490(3) 0.17(2) Uani 1 1 d .
H32 H 0.5883 0.0742 0.4942 0.199 Uiso 1 1 calc R
C33 C 0.5355(14) 0.105(3) 0.486(2) 0.15(2) Uani 1 1 d .
H33 H 0.5254 0.0655 0.4875 0.185 Uiso 1 1 calc R
C34 C 0.6340(12) 0.176(2) 0.5081(19) 0.118(13) Uani 1 1 d .
H34A H 0.6403 0.1457 0.4854 0.141 Uiso 1 1 calc R
H34B H 0.6374 0.2172 0.4946 0.141 Uiso 1 1 calc R
C35 C 0.6848(10) 0.2196(18) 0.6052(16) 0.081(9) Uani 1 1 d .
H35 H 0.6854 0.2577 0.5877 0.098 Uiso 1 1 calc R
C36 C 0.6965(10) 0.1477(18) 0.6704(18) 0.089(10) Uani 1 1 d .
H36 H 0.7073 0.1255 0.7072 0.106 Uiso 1 1 calc R
N1 N 0.2929(7) 0.2653(12) 0.2384(11) 0.071(6) Uani 1 1 d .
N2 N 0.3403(9) 0.3237(16) 0.2466(13) 0.091(9) Uani 1 1 d .
N3 N 0.3499(9) 0.2659(18) 0.2417(14) 0.105(10) Uani 1 1 d .
N4 N 0.2755(7) 0.1649(11) 0.2951(11) 0.069(6) Uani 1 1 d .
N5 N 0.3168(8) 0.0865(13) 0.3457(14) 0.084(8) Uani 1 1 d .
N6 N 0.3215(7) 0.1322(14) 0.3852(13) 0.073(7) Uani 1 1 d .
N7 N 0.6896(6) 0.3131(10) 0.7201(8) 0.049(5) Uani 1 1 d .
N8 N 0.6434(7) 0.3851(11) 0.6950(9) 0.062(6) Uani 1 1 d .
N9 N 0.6259(7) 0.3314(13) 0.7024(10) 0.068(6) Uani 1 1 d .
N10 N 0.7036(7) 0.2069(13) 0.6647(11) 0.075(7) Uani 1 1 d .
N11 N 0.6716(9) 0.1256(15) 0.6158(18) 0.105(10) Uani 1 1 d .
N12 N 0.6654(10) 0.1698(19) 0.5750(16) 0.098(9) Uani 1 1 d .
O1 O 0.2105(4) -0.0311(6) -0.0615(6) 0.039(4) Uani 1 1 d .
O2 O 0.2645(5) -0.0310(7) 0.0455(6) 0.046(4) Uani 1 1 d .
O3 O 0.1962(5) -0.0487(7) 0.0227(6) 0.048(4) Uani 1 1 d .
O4 O 0.2158(5) 0.0539(7) 0.0088(7) 0.053(4) Uani 1 1 d .
O5 O 0.2360(5) -0.0809(7) -0.1325(6) 0.053(4) Uani 1 1 d .
O6 O 0.1827(5) 0.0098(7) -0.1737(6) 0.051(4) Uani 1 1 d .
O7 O 0.2377(5) 0.0862(7) -0.0887(6) 0.048(4) Uani 1 1 d .
O8 O 0.2884(5) -0.0050(7) -0.0481(7) 0.053(4) Uani 1 1 d .
O9 O 0.2559(5) 0.0254(7) -0.1736(7) 0.053(4) Uani 1 1 d .
O10 O 0.1608(5) -0.1020(8) -0.1566(7) 0.056(4) Uani 1 1 d .
O11 O 0.1889(5) -0.1579(7) -0.0502(6) 0.049(4) Uani 1 1 d .
O12 O 0.2632(5) -0.1426(7) -0.0238(7) 0.054(4) Uani 1 1 d .
O13 O 0.2124(6) -0.2060(8) -0.1361(8) 0.067(5) Uani 1 1 d .
O14 O 0.1242(5) -0.0472(7) -0.1009(6) 0.049(4) Uani 1 1 d .
O15 O 0.1447(5) 0.0601(8) -0.1176(7) 0.055(4) Uani 1 1 d .
O16 O 0.1003(6) -0.0125(9) -0.2217(9) 0.080(6) Uani 1 1 d .
O17 O 0.2948(5) 0.0860(8) 0.0240(7) 0.061(5) Uani 1 1 d .
O18 O 0.3296(4) -0.0833(8) 0.0498(7) 0.051(4) Uani 1 1 d .
O19 O 0.3676(6) 0.0248(8) 0.0437(8) 0.069(5) Uani 1 1 d .
O20 O 0.3140(5) -0.1012(7) 0.1414(6) 0.053(4) Uani 1 1 d .
O21 O 0.3379(6) 0.0114(8) 0.1257(7) 0.063(5) Uani 1 1 d .
O22 O 0.2495(6) -0.1588(8) 0.0639(7) 0.066(5) Uani 1 1 d .
O23 O 0.3217(6) -0.2040(7) 0.0800(8) 0.068(5) Uani 1 1 d .
O24 O 0.1955(5) -0.1306(7) 0.1010(6) 0.049(4) Uani 1 1 d .
O25 O 0.1342(5) -0.1313(8) -0.0142(7) 0.062(5) Uani 1 1 d .
O26 O 0.1801(6) -0.2400(8) 0.0311(8) 0.073(6) Uani 1 1 d .
O27 O 0.1423(5) -0.0376(7) 0.0595(7) 0.051(4) Uani 1 1 d .
O28 O 0.1310(5) 0.0448(8) -0.0285(7) 0.061(5) Uani 1 1 d .
O29 O 0.0727(7) -0.0454(10) -0.0551(8) 0.090(7) Uani 1 1 d .
O30 O 0.1806(5) 0.1382(8) 0.0355(7) 0.058(5) Uani 1 1 d .
O31 O 0.1927(6) 0.1584(7) -0.0592(8) 0.069(5) Uani 1 1 d .
O32 O 0.1116(8) 0.1609(11) -0.0868(10) 0.111(8) Uani 1 1 d .
O33 O 0.2551(5) 0.1577(7) 0.0589(8) 0.057(5) Uani 1 1 d .
O34 O 0.2703(6) 0.1996(8) -0.0332(10) 0.079(6) Uani 1 1 d .
O35 O 0.2040(5) 0.0433(8) 0.1129(7) 0.056(4) Uani 1 1 d .
O36 O 0.2559(5) -0.0466(7) 0.1541(6) 0.052(4) Uani 1 1 d .
O37 O 0.1935(5) -0.0458(8) 0.1863(7) 0.055(4) Uani 1 1 d .
O38 O 0.2778(5) 0.0616(7) 0.1360(8) 0.061(5) Uani 1 1 d .
O39 O 0.3355(6) -0.0109(9) 0.2340(7) 0.081(6) Uani 1 1 d .
O40 O 0.2357(6) 0.1622(8) 0.1531(8) 0.067(5) Uani 1 1 d .
O1W O 0.2343(5) 0.2988(9) 0.3055(7) 0.078(6) Uani 1 1 d .
H1WA H 0.2545 0.3192 0.3328 0.094 Uiso 1 1 d R
H1WB H 0.2276 0.2714 0.3235 0.094 Uiso 1 1 d R

loop_
_atom_site_aniso_label
_atom_site_aniso_U_11
_atom_site_aniso_U_22
_atom_site_aniso_U_33
_atom_site_aniso_U_23
_atom_site_aniso_U_13
_atom_site_aniso_U_12
W1 0.0681(7) 0.0500(6) 0.0373(5) 0.0116(4) 0.0388(5) 0.0114(5)
W2 0.0820(8) 0.0480(6) 0.0311(5) -0.0015(4) 0.0360(5) 0.0002(5)
W3 0.0625(7) 0.0804(8) 0.0262(5) 0.0108(5) 0.0250(5) 0.0072(6)
W4 0.0588(7) 0.0614(7) 0.0461(6) 0.0016(5) 0.0329(5) 0.0010(5)
W5 0.0719(7) 0.0525(7) 0.0386(5) 0.0114(5) 0.0331(5) 0.0145(5)
W6 0.0800(8) 0.0520(7) 0.0327(5) 0.0023(5) 0.0350(5) -0.0093(5)
W7 0.0565(7) 0.0903(9) 0.0371(5) 0.0110(5) 0.0308(5) 0.0000(6)
W8 0.0838(8) 0.0633(7) 0.0538(6) 0.0177(6) 0.0488(6) 0.0282(6)
W9 0.0964(9) 0.0407(6) 0.0696(7) 0.0058(5) 0.0626(7) 0.0052(6)
W10 0.0655(7) 0.0805(8) 0.0296(5) -0.0035(5) 0.0236(5) 0.0024(6)
W11 0.0741(7) 0.0627(7) 0.0292(5) 0.0042(5) 0.0356(5) 0.0031(5)
W12 0.0892(9) 0.0506(7) 0.0514(6) -0.0111(5) 0.0506(6) -0.0023(6)
P1 0.011(2) 0.013(2) 0.009(2) 0.0001(17) 0.0074(17) 0.0008(17)
Cu1 0.0595(19) 0.0494(18) 0.0422(15) -0.0026(13) 0.0308(15) -0.0005(14)
C1 0.07(2) 0.07(2) 0.068(19) 0.025(16) 0.031(16) -0.004(16)
C2 0.07(2) 0.11(3) 0.11(3) -0.01(2) 0.04(2) -0.01(2)
C3 0.07(2) 0.13(3) 0.10(3) 0.04(2) 0.01(2) 0.01(2)
C4 0.07(3) 0.14(4) 0.10(3) 0.03(3) 0.02(2) 0.02(2)
C5 0.05(2) 0.14(4) 0.12(3) 0.00(3) 0.02(2) 0.02(2)
C6 0.039(19) 0.14(3) 0.11(3) -0.02(2) 0.006(18) 0.019(19)
C7 0.032(18) 0.15(4) 0.11(3) 0.00(3) 0.014(19) 0.012(19)
C8 0.06(2) 0.17(4) 0.10(3) 0.02(3) 0.01(2) 0.00(2)
C9 0.07(3) 0.16(4) 0.10(3) 0.03(3) 0.01(2) 0.00(3)
C10 0.05(2) 0.14(3) 0.09(2) 0.00(2) 0.038(19) 0.021(19)
C11 0.06(2) 0.13(3) 0.08(2) 0.00(2) 0.040(19) 0.010(19)
C12 0.07(2) 0.13(3) 0.07(2) 0.00(2) 0.033(18) 0.00(2)
C13 0.06(2) 0.13(3) 0.07(2) 0.00(2) 0.039(18) 0.022(19)
C14 0.08(3) 0.15(4) 0.10(3) 0.00(2) 0.04(2) 0.04(2)
C15 0.07(2) 0.16(4) 0.10(3) 0.00(3) 0.04(2) 0.03(2)
C16 0.062(19) 0.12(3) 0.063(19) -0.008(18) 0.030(16) 0.026(18)
C17 0.07(2) 0.065(19) 0.045(15) -0.008(13) 0.029(14) -0.001(16)
C18 0.052(16) 0.057(18) 0.050(15) -0.003(13) 0.028(13) -0.006(13)
C19 0.07(2) 0.08(2) 0.058(18) 0.001(17) 0.027(16) 0.007(18)
C20 0.08(2) 0.06(2) 0.08(2) 0.003(16) 0.045(19) 0.016(16)
C21 0.05(2) 0.13(3) 0.09(3) 0.02(2) 0.028(19) 0.007(19)
C22 0.07(3) 0.15(4) 0.12(3) 0.03(3) 0.01(2) 0.01(3)
C23 0.09(4) 0.17(5) 0.15(4) 0.03(4) 0.01(3) 0.00(3)
C24 0.09(3) 0.17(5) 0.17(5) 0.03(4) 0.02(3) 0.02(3)
C25 0.08(4) 0.16(5) 0.18(5) 0.02(4) 0.03(3) 0.02(4)
C26 0.08(3) 0.16(5) 0.16(4) 0.04(4) 0.01(3) 0.01(3)
C27 0.09(3) 0.15(4) 0.13(4) 0.04(3) 0.01(3) 0.00(3)
C28 0.09(4) 0.16(5) 0.19(5) 0.00(4) 0.04(4) 0.01(4)
C29 0.09(4) 0.16(5) 0.22(6) 0.00(4) 0.03(4) -0.01(4)
C30 0.11(4) 0.15(5) 0.21(6) -0.01(4) 0.04(4) 0.00(4)
C31 0.11(4) 0.15(5) 0.18(5) -0.02(4) 0.03(4) 0.00(4)
C32 0.10(4) 0.16(5) 0.20(6) -0.04(4) 0.04(4) 0.00(4)
C33 0.08(3) 0.17(5) 0.19(5) -0.03(4) 0.05(3) 0.01(3)
C34 0.09(3) 0.14(4) 0.11(3) -0.03(3) 0.05(3) -0.01(3)
C35 0.09(2) 0.11(3) 0.07(2) -0.01(2) 0.06(2) -0.01(2)
C36 0.08(2) 0.08(3) 0.09(3) 0.01(2) 0.03(2) 0.02(2)
N1 0.063(16) 0.077(18) 0.076(16) -0.008(14) 0.038(13) 0.007(14)
N2 0.08(2) 0.09(2) 0.09(2) 0.044(18) 0.035(16) -0.011(18)
N3 0.09(2) 0.11(3) 0.12(2) 0.02(2) 0.053(19) -0.02(2)
N4 0.067(15) 0.067(16) 0.069(16) -0.002(13) 0.031(13) 0.006(12)
N5 0.079(19) 0.09(2) 0.084(19) 0.018(17) 0.041(17) 0.016(15)
N6 0.051(15) 0.09(2) 0.078(18) 0.015(17) 0.034(14) 0.017(14)
N7 0.063(14) 0.054(14) 0.040(11) -0.002(10) 0.032(10) -0.004(11)
N8 0.070(16) 0.077(17) 0.045(12) -0.001(11) 0.033(12) 0.006(13)
N9 0.077(17) 0.096(19) 0.052(13) -0.006(13) 0.047(13) -0.010(15)
N10 0.079(17) 0.09(2) 0.069(17) 0.006(15) 0.047(15) 0.016(15)
N11 0.08(2) 0.09(2) 0.11(3) -0.03(2) 0.02(2) 0.012(17)
N12 0.09(2) 0.13(3) 0.10(3) -0.02(2) 0.07(2) -0.02(2)
O1 0.061(10) 0.043(9) 0.030(7) 0.005(7) 0.036(7) 0.001(7)
O2 0.070(11) 0.045(9) 0.045(9) 0.001(7) 0.046(9) -0.014(8)
O3 0.080(12) 0.051(10) 0.027(8) 0.010(7) 0.038(8) 0.003(8)
O4 0.090(13) 0.047(10) 0.054(10) -0.002(8) 0.060(10) -0.003(9)
O5 0.074(11) 0.051(10) 0.035(8) 0.002(7) 0.028(8) 0.005(8)
O6 0.061(10) 0.069(11) 0.029(8) 0.009(8) 0.028(8) -0.007(8)
O7 0.085(12) 0.041(9) 0.043(9) -0.005(7) 0.050(9) 0.009(8)
O8 0.084(12) 0.050(10) 0.055(10) 0.011(8) 0.056(10) 0.024(9)
O9 0.069(11) 0.062(11) 0.043(9) 0.020(8) 0.039(9) 0.010(9)
O10 0.075(12) 0.060(11) 0.037(9) -0.012(8) 0.030(9) -0.003(9)
O11 0.076(11) 0.048(10) 0.030(8) 0.003(7) 0.031(8) 0.000(8)
O12 0.072(12) 0.065(11) 0.040(9) 0.006(8) 0.041(9) 0.009(9)
O13 0.099(14) 0.067(12) 0.062(11) 0.017(9) 0.059(11) 0.019(10)
O14 0.064(11) 0.062(11) 0.031(8) 0.000(7) 0.031(8) -0.013(8)
O15 0.059(11) 0.071(12) 0.040(9) 0.020(8) 0.027(8) 0.020(9)
O16 0.101(16) 0.096(15) 0.063(12) -0.010(11) 0.055(12) -0.005(12)
O17 0.076(12) 0.069(12) 0.042(9) -0.006(9) 0.031(9) -0.027(9)
O18 0.034(9) 0.069(11) 0.047(9) 0.012(8) 0.016(8) 0.025(8)
O19 0.079(13) 0.073(13) 0.077(13) 0.015(10) 0.056(11) -0.006(10)
O20 0.076(12) 0.058(11) 0.029(8) 0.009(7) 0.028(8) 0.017(9)
O21 0.082(13) 0.075(13) 0.041(10) -0.002(9) 0.037(10) -0.006(10)
O22 0.102(15) 0.053(11) 0.035(9) 0.009(8) 0.028(10) 0.015(10)
O23 0.098(14) 0.047(10) 0.084(13) 0.034(10) 0.064(12) 0.031(10)
O24 0.076(11) 0.043(9) 0.028(8) 0.013(7) 0.026(8) 0.012(8)
O25 0.078(12) 0.074(12) 0.042(9) -0.007(9) 0.036(9) -0.016(10)
O26 0.102(15) 0.058(12) 0.059(11) 0.006(9) 0.041(11) -0.036(10)
O27 0.059(10) 0.062(11) 0.048(9) 0.001(8) 0.039(9) 0.003(8)
O28 0.076(12) 0.075(12) 0.053(10) 0.014(9) 0.048(10) 0.018(10)
O29 0.108(17) 0.118(17) 0.037(10) 0.008(11) 0.031(11) -0.012(13)
O30 0.079(12) 0.066(12) 0.049(10) -0.013(8) 0.047(10) -0.002(9)
O31 0.129(17) 0.041(10) 0.064(11) 0.019(9) 0.067(12) 0.003(10)
O32 0.16(2) 0.129(19) 0.098(17) 0.045(15) 0.100(18) 0.042(17)
O33 0.078(12) 0.050(10) 0.087(12) -0.008(9) 0.075(11) 0.000(9)
O34 0.108(16) 0.055(12) 0.112(16) -0.018(11) 0.085(14) -0.008(11)
O35 0.079(12) 0.063(11) 0.041(9) -0.011(8) 0.042(9) 0.002(9)
O36 0.073(11) 0.056(10) 0.035(8) 0.011(7) 0.034(9) 0.027(9)
O37 0.067(11) 0.074(12) 0.045(9) 0.006(8) 0.043(9) 0.002(9)
O38 0.088(13) 0.035(9) 0.090(13) -0.020(9) 0.068(11) -0.007(9)
O39 0.104(16) 0.110(16) 0.025(9) -0.001(9) 0.029(10) 0.006(12)
O40 0.093(14) 0.059(11) 0.071(12) -0.028(10) 0.057(11) -0.018(10)
O1W 0.073(13) 0.117(17) 0.029(9) -0.007(10) 0.013(9) -0.038(12)

loop_
_atom_type_symbol
_atom_type_description
_atom_type_scat_dispersion_real
_atom_type_scat_dispersion_imag
_atom_type_scat_source
C C 0.0033 0.0016 'International Tables Vol C Tables 4.2.6.8 and 6.1.1.4'
H H 0.0000 0.0000 'International Tables Vol C Tables 4.2.6.8 and 6.1.1.4'
Cu Cu 0.3201 1.2651 'International Tables Vol C Tables 4.2.6.8 and 6.1.1.4'
N N 0.0061 0.0033 'International Tables Vol C Tables 4.2.6.8 and 6.1.1.4'
O O 0.0106 0.0060 'International Tables Vol C Tables 4.2.6.8 and 6.1.1.4'
P P 0.1023 0.0942 'International Tables Vol C Tables 4.2.6.8 and 6.1.1.4'
W W -0.8490 6.8722 'International Tables Vol C Tables 4.2.6.8 and 6.1.1.4'

loop_
_geom_angle_atom_site_label_1
_geom_angle_atom_site_label_2
_geom_angle_atom_site_label_3
_geom_angle
_geom_angle_site_symmetry_1
_geom_angle_site_symmetry_3
O9 W1 O8 104.1(7) . .
O9 W1 O5 99.5(7) . .
O8 W1 O5 88.3(7) . .
O9 W1 O6 101.5(7) . .
O8 W1 O6 154.4(6) . .
O5 W1 O6 87.0(7) . .
O9 W1 O7 103.8(7) . .
O8 W1 O7 85.6(7) . .
O5 W1 O7 156.6(6) . .
O6 W1 O7 88.8(7) . .
O9 W1 O1 170.8(7) . .
O8 W1 O1 82.0(6) . .
O5 W1 O1 73.6(6) . .
O6 W1 O1 72.5(5) . .
O7 W1 O1 83.3(5) . .
O13 W2 O10 103.3(8) . .
O13 W2 O11 106.1(7) . .
O10 W2 O11 86.5(7) . .
O13 W2 O5 101.3(7) . .
O10 W2 O5 87.7(7) . .
O11 W2 O5 152.6(6) . .
O13 W2 O12 101.9(8) . .
O10 W2 O12 154.7(6) . .
O11 W2 O12 84.3(6) . .
O5 W2 O12 89.7(6) . .
O13 W2 O1 172.1(6) . .
O10 W2 O1 72.9(6) . .
O11 W2 O1 80.8(5) . .
O5 W2 O1 71.9(5) . .
O12 W2 O1 82.4(6) . .
O16 W3 O14 103.3(8) . .
O16 W3 O15 101.6(8) . .
O14 W3 O15 84.1(6) . .
O16 W3 O6 101.1(8) . .
O14 W3 O6 155.5(6) . .
O15 W3 O6 89.7(7) . .
O16 W3 O10 102.3(8) . .
O14 W3 O10 89.5(7) . .
O15 W3 O10 156.1(6) . .
O6 W3 O10 86.6(7) . .
O16 W3 O1 171.6(7) . .
O14 W3 O1 83.9(6) . .
O15 W3 O1 83.1(6) . .
O6 W3 O1 71.8(5) . .
O10 W3 O1 73.3(6) . .
O19 W4 O17 105.7(8) . .
O19 W4 O21 102.0(8) . .
O17 W4 O21 90.5(7) . .
O19 W4 O8 101.6(8) . .
O17 W4 O8 83.5(6) . .
O21 W4 O8 156.4(7) . .
O19 W4 O18 99.3(7) . .
O17 W4 O18 154.8(6) . .
O21 W4 O18 87.1(7) . .
O8 W4 O18 88.6(6) . .
O19 W4 O2 171.0(7) . .
O17 W4 O2 82.2(6) . .
O21 W4 O2 73.2(6) . .
O8 W4 O2 83.4(6) . .
O18 W4 O2 73.1(5) . .
O23 W5 O22 103.5(8) . .
O23 W5 O12 102.6(8) . .
O22 W5 O12 86.8(7) . .
O23 W5 O18 100.3(7) . .
O22 W5 O18 156.1(7) . .
O12 W5 O18 87.8(7) . .
O23 W5 O20 100.9(8) . .
O22 W5 O20 86.9(7) . .
O12 W5 O20 156.5(7) . .
O18 W5 O20 88.9(7) . .
O23 W5 O2 171.3(8) . .
O22 W5 O2 82.6(6) . .
O12 W5 O2 83.8(6) . .
O18 W5 O2 73.7(5) . .
O20 W5 O2 73.0(6) . .
O26 W6 O11 104.3(8) . .
O26 W6 O25 100.4(9) . .
O11 W6 O25 90.7(7) . .
O26 W6 O24 101.0(7) . .
O11 W6 O24 154.6(6) . .
O25 W6 O24 87.3(6) . .
O26 W6 O22 103.0(8) . .
O11 W6 O22 85.0(7) . .
O25 W6 O22 156.6(7) . .
O24 W6 O22 86.9(7) . .
O26 W6 O3 172.4(7) . .
O11 W6 O3 82.2(5) . .
O25 W6 O3 75.3(6) . .
O24 W6 O3 72.7(5) . .
O22 W6 O3 81.4(6) . .
O29 W7 O27 104.9(8) . .
O29 W7 O28 103.7(9) . .
O27 W7 O28 89.7(7) . .
O29 W7 O14 100.8(8) . .
O27 W7 O14 154.3(6) . .
O28 W7 O14 85.6(6) . .
O29 W7 O25 100.4(9) . .
O27 W7 O25 86.1(7) . .
O28 W7 O25 155.9(7) . .
O14 W7 O25 87.9(6) . .
O29 W7 O3 173.4(8) . .
O27 W7 O3 72.3(5) . .
O28 W7 O3 82.4(6) . .
O14 W7 O3 82.0(5) . .
O25 W7 O3 73.7(6) . .
O32 W8 O31 103.0(10) . .
O32 W8 O15 101.9(9) . .
O31 W8 O15 90.1(7) . .
O32 W8 O28 101.7(9) . .
O31 W8 O28 155.3(7) . .
O15 W8 O28 83.9(7) . .
O32 W8 O30 105.7(9) . .
O31 W8 O30 87.3(7) . .
O15 W8 O30 152.2(7) . .
O28 W8 O30 86.9(7) . .
O32 W8 O4 173.4(10) . .
O31 W8 O4 74.4(6) . .
O15 W8 O4 84.3(6) . .
O28 W8 O4 81.1(6) . .
O30 W8 O4 68.3(6) . .
O34 W9 O17 102.9(9) . .
O34 W9 O7 102.3(8) . .
O17 W9 O7 85.7(7) . .
O34 W9 O33 102.6(8) . .
O17 W9 O33 86.2(7) . .
O7 W9 O33 154.9(6) . .
O34 W9 O31 103.7(8) . .
O17 W9 O31 153.4(6) . .
O7 W9 O31 87.7(7) . .
O33 W9 O31 89.0(7) . .
O34 W9 O4 171.8(7) . .
O17 W9 O4 81.6(6) . .
O7 W9 O4 84.8(5) . .
O33 W9 O4 70.5(6) . .
O31 W9 O4 72.2(6) . .
O39 W10 O36 102.0(8) . .
O39 W10 O38 103.0(9) . .
O36 W10 O38 85.6(7) . .
O39 W10 O20 102.5(8) . .
O36 W10 O20 88.3(7) . .
O38 W10 O20 154.5(7) . .
O39 W10 O21 101.5(9) . .
O36 W10 O21 156.5(7) . .
O38 W10 O21 87.6(7) . .
O20 W10 O21 88.2(7) . .
O39 W10 O2 173.6(8) . .
O36 W10 O2 83.2(5) . .
O38 W10 O2 81.0(6) . .
O20 W10 O2 73.7(5) . .
O21 W10 O2 73.5(6) . .
O37 W11 O35 102.8(7) . .
O37 W11 O27 100.4(7) . .
O35 W11 O27 89.8(7) . .
O37 W11 O36 103.4(7) . .
O35 W11 O36 85.0(7) . .
O27 W11 O36 156.2(6) . .
O37 W11 O24 101.7(7) . .
O35 W11 O24 155.5(6) . .
O27 W11 O24 87.1(7) . .
O36 W11 O24 88.1(7) . .
O37 W11 O3 171.8(7) . .
O35 W11 O3 82.9(5) . .
O27 W11 O3 73.5(6) . .
O36 W11 O3 82.8(5) . .
O24 W11 O3 72.9(5) . .
O40 W12 O30 99.4(8) . .
O40 W12 O33 102.3(7) . .
O30 W12 O33 89.3(7) . .
O40 W12 O38 104.1(8) . .
O30 W12 O38 156.4(7) . .
O33 W12 O38 88.0(7) . .
O40 W12 O35 100.2(7) . .
O30 W12 O35 88.9(7) . .
O33 W12 O35 157.4(6) . .
O38 W12 O35 84.7(7) . .
O40 W12 O4 171.7(8) . .
O30 W12 O4 72.9(6) . .
O33 W12 O4 75.0(6) . .
O38 W12 O4 83.7(6) . .
O35 W12 O4 82.9(5) . .
O3 P1 O2 108.6(8) . .
O3 P1 O1 112.1(8) . .
O2 P1 O1 110.5(8) . .
O3 P1 O4 106.5(8) . .
O2 P1 O4 108.2(9) . .
O1 P1 O4 110.7(8) . .
N7 Cu1 N4 90.9(9) 8_455 .
N7 Cu1 N10 88.3(9) 8_455 8_455
N4 Cu1 N10 176.2(10) . 8_455
N7 Cu1 N1 172.0(9) 8_455 .
N4 Cu1 N1 87.2(10) . .
N10 Cu1 N1 93.0(9) 8_455 .
N7 Cu1 O40 85.3(7) 8_455 .
N4 Cu1 O40 88.0(8) . .
N10 Cu1 O40 88.2(9) 8_455 .
N1 Cu1 O40 86.8(8) . .
N7 Cu1 O1W 87.7(7) 8_455 .
N4 Cu1 O1W 96.6(8) . .
N10 Cu1 O1W 87.1(9) 8_455 .
N1 Cu1 O1W 100.3(8) . .
O40 Cu1 O1W 171.7(6) . .
N2 C1 N1 108(3) . .
N2 C1 H1 125.8 . .
N1 C1 H1 125.8 . .
N3 C2 N1 108(3) . .
N3 C2 H2 126.0 . .
N1 C2 H2 126.0 . .
N2 C3 C4 122(3) . .
N2 C3 H3A 106.8 . .
C4 C3 H3A 106.8 . .
N2 C3 H3B 106.8 . .
C4 C3 H3B 106.8 . .
H3A C3 H3B 106.6 . .
C5 C4 C9 120(4) . .
C5 C4 C3 121(4) . .
C9 C4 C3 119(4) . .
C6 C5 C4 120(4) . .
C6 C5 H5 119.8 . .
C4 C5 H5 119.8 . .
C5 C6 C7 120(4) . .
C5 C6 H6 120.1 . .
C7 C6 H6 120.1 . .
C8 C7 C6 120(3) . .
C8 C7 C10 122(3) . .
C6 C7 C10 118(4) . .
C7 C8 C9 120(4) . .
C7 C8 H8 119.9 . .
C9 C8 H8 119.9 . .
C8 C9 C4 120(4) . .
C8 C9 H9 120.1 . .
C4 C9 H9 120.1 . .
C11 C10 C15 121(3) . .
C11 C10 C7 120(3) . .
C15 C10 C7 119(3) . .
C10 C11 C12 122(3) . .
C10 C11 H11 119.2 . .
C12 C11 H11 119.2 . .
C11 C12 C13 122(3) . .
C11 C12 H12 119.0 . .
C13 C12 H12 119.0 . .
C12 C13 C14 118(3) . .
C12 C13 C16 125(3) . .
C14 C13 C16 116(3) . .
C13 C14 C15 118(3) . .
C13 C14 H14 121.2 . .
C15 C14 H14 121.2 . .
C10 C15 C14 120(3) . .
C10 C15 H15 120.2 . .
C14 C15 H15 120.2 . .
N8 C16 C13 111(3) . .
N8 C16 H16A 109.5 . .
C13 C16 H16A 109.5 . .
N8 C16 H16B 109.5 . .
C13 C16 H16B 109.5 . .
H16A C16 H16B 108.1 . .
N7 C17 N9 116(3) . .
N7 C17 H17 122.0 . .
N9 C17 H17 122.0 . .
N7 C18 N8 108(2) . .
N7 C18 H18 126.0 . .
N8 C18 H18 126.0 . .
N6 C19 N4 113(3) . .
N6 C19 H19 123.5 . .
N4 C19 H19 123.5 . .
N5 C20 N4 110(3) . .
N5 C20 H20 124.8 . .
N4 C20 H20 124.8 . .
N6 C21 C22 109(3) . .
N6 C21 H21A 109.9 . .
C22 C21 H21A 109.9 . .
N6 C21 H21B 109.9 . .
C22 C21 H21B 109.9 . .
H21A C21 H21B 108.3 . .
C27 C22 C23 120(4) . .
C27 C22 C21 120(5) . .
C23 C22 C21 120(4) . .
C24 C23 C22 120(5) . .
C24 C23 H23 120.0 . .
C22 C23 H23 120.0 . .
C23 C24 C25 120(5) . .
C23 C24 H24 119.9 . .
C25 C24 H24 119.9 . .
C26 C25 C24 120(5) . .
C26 C25 C28 120(5) . .
C24 C25 C28 120(6) . .
C25 C26 C27 120(5) . .
C25 C26 H26 120.1 . .
C27 C26 H26 120.1 . .
C22 C27 C26 120(5) . .
C22 C27 H27 119.8 . .
C26 C27 H27 119.8 . .
C29 C28 C33 120(5) . .
C29 C28 C25 123(6) . .
C33 C28 C25 117(6) . .
C30 C29 C28 120(6) . .
C30 C29 H29 119.9 . .
C28 C29 H29 119.9 . .
C29 C30 C31 120(6) . .
C29 C30 H30 119.9 . .
C31 C30 H30 119.9 . .
C30 C31 C32 120(6) . .
C30 C31 C34 119(6) . .
C32 C31 C34 120(5) . .
C33 C32 C31 120(6) . .
C33 C32 H32 119.9 . .
C31 C32 H32 119.9 . .
C32 C33 C28 120(6) . .
C32 C33 H33 119.9 . .
C28 C33 H33 119.9 . .
N12 C34 C31 119(4) . .
N12 C34 H34A 107.5 . .
C31 C34 H34A 107.5 . .
N12 C34 H34B 107.5 . .
C31 C34 H34B 107.5 . .
H34A C34 H34B 107.0 . .
N12 C35 N10 109(3) . .
N12 C35 H35 125.7 . .
N10 C35 H35 125.7 . .
N11 C36 N10 108(3) . .
N11 C36 H36 125.8 . .
N10 C36 H36 125.8 . .
C1 N1 C2 107(3) . .
C1 N1 Cu1 129(2) . .
C2 N1 Cu1 123(2) . .
C1 N2 N3 108(3) . .
C1 N2 C3 130(4) . .
N3 N2 C3 122(3) . .
C2 N3 N2 108(3) . .
C19 N4 C20 101(3) . .
C19 N4 Cu1 123(2) . .
C20 N4 Cu1 135(2) . .
C20 N5 N6 107(3) . .
C19 N6 N5 109(3) . .
C19 N6 C21 135(3) . .
N5 N6 C21 116(3) . .
C17 N7 C18 105(2) . .
C17 N7 Cu1 130.4(19) . 8_556
C18 N7 Cu1 124.2(17) . 8_556
C18 N8 N9 111(2) . .
C18 N8 C16 129(2) . .
N9 N8 C16 119(2) . .
C17 N9 N8 100(2) . .
C36 N10 C35 107(3) . .
C36 N10 Cu1 129(2) . 8_556
C35 N10 Cu1 124(3) . 8_556
C36 N11 N12 108(3) . .
C35 N12 N11 108(3) . .
C35 N12 C34 119(4) . .
N11 N12 C34 132(4) . .
P1 O1 W1 129.0(8) . .
P1 O1 W3 126.0(8) . .
W1 O1 W3 88.4(4) . .
P1 O1 W2 125.6(8) . .
W1 O1 W2 87.5(4) . .
W3 O1 W2 87.2(4) . .
P1 O2 W10 128.9(8) . .
P1 O2 W4 126.3(7) . .
W10 O2 W4 88.3(5) . .
P1 O2 W5 125.2(8) . .
W10 O2 W5 87.4(5) . .
W4 O2 W5 87.6(5) . .
P1 O3 W11 128.7(9) . .
P1 O3 W6 126.1(8) . .
W11 O3 W6 88.7(4) . .
P1 O3 W7 126.0(8) . .
W11 O3 W7 87.0(4) . .
W6 O3 W7 87.2(5) . .
P1 O4 W12 129.7(9) . .
P1 O4 W8 126.2(9) . .
W12 O4 W8 90.0(5) . .
P1 O4 W9 123.0(7) . .
W12 O4 W9 88.4(5) . .
W8 O4 W9 86.7(5) . .
W1 O5 W2 126.9(8) . .
W1 O6 W3 127.1(7) . .
W9 O7 W1 150.6(9) . .
W1 O8 W4 152.8(8) . .
W2 O10 W3 126.6(8) . .
W6 O11 W2 154.4(9) . .
W5 O12 W2 152.6(8) . .
W3 O14 W7 152.3(9) . .
W3 O15 W8 153.8(8) . .
W9 O17 W4 153.9(9) . .
W5 O18 W4 125.5(7) . .
W5 O20 W10 125.7(8) . .
W10 O21 W4 124.8(9) . .
W5 O22 W6 150.8(9) . .
W6 O24 W11 125.4(7) . .
W6 O25 W7 123.9(9) . .
W7 O27 W11 127.2(8) . .
W7 O28 W8 152.0(9) . .
W12 O30 W8 128.5(8) . .
W8 O31 W9 126.7(8) . .
W12 O33 W9 125.7(9) . .
W11 O35 W12 151.6(9) . .
W10 O36 W11 151.5(8) . .
W10 O38 W12 152.0(10) . .
W12 O40 Cu1 176.9(10) . .
Cu1 O1W H1WA 122.0 . .
Cu1 O1W H1WB 98.2 . .
H1WA O1W H1WB 108.4 . .

loop_
_geom_bond_atom_site_label_1
_geom_bond_atom_site_label_2
_geom_bond_distance
_geom_bond_site_symmetry_2
W1 O9 1.704(14) .
W1 O8 1.866(17) .
W1 O5 1.895(15) .
W1 O6 1.904(16) .
W1 O7 1.913(13) .
W1 O1 2.443(12) .
W2 O13 1.712(17) .
W2 O10 1.903(17) .
W2 O11 1.906(14) .
W2 O5 1.921(16) .
W2 O12 1.937(16) .
W2 O1 2.494(14) .
W3 O16 1.67(2) .
W3 O14 1.876(13) .
W3 O15 1.891(17) .
W3 O6 1.918(14) .
W3 O10 1.925(16) .
W3 O1 2.464(14) .
W4 O19 1.667(17) .
W4 O17 1.931(18) .
W4 O21 1.936(15) .
W4 O8 1.941(16) .
W4 O18 1.961(16) .
W4 O2 2.459(13) .
W5 O23 1.686(15) .
W5 O22 1.806(19) .
W5 O12 1.857(15) .
W5 O18 1.886(16) .
W5 O20 1.914(14) .
W5 O2 2.482(15) .
W6 O26 1.703(16) .
W6 O11 1.877(13) .
W6 O25 1.919(18) .
W6 O24 1.923(14) .
W6 O22 2.009(19) .
W6 O3 2.463(15) .
W7 O29 1.59(2) .
W7 O27 1.898(15) .
W7 O28 1.906(18) .
W7 O14 1.920(13) .
W7 O25 1.961(18) .
W7 O3 2.501(16) .
W8 O32 1.68(2) .
W8 O31 1.893(18) .
W8 O15 1.905(16) .
W8 O28 1.906(17) .
W8 O30 1.963(15) .
W8 O4 2.469(17) .
W9 O34 1.637(17) .
W9 O17 1.860(18) .
W9 O7 1.904(13) .
W9 O33 1.926(15) .
W9 O31 1.94(2) .
W9 O4 2.529(14) .
W10 O39 1.679(16) .
W10 O36 1.888(16) .
W10 O38 1.899(16) .
W10 O20 1.916(15) .
W10 O21 1.924(17) .
W10 O2 2.451(14) .
W11 O37 1.707(13) .
W11 O35 1.882(17) .
W11 O27 1.906(16) .
W11 O36 1.927(16) .
W11 O24 1.938(15) .
W11 O3 2.447(12) .
W12 O40 1.682(15) .
W12 O30 1.826(18) .
W12 O33 1.904(14) .
W12 O38 1.912(17) .
W12 O35 1.935(16) .
W12 O4 2.356(14) .
P1 O3 1.472(14) .
P1 O2 1.475(16) .
P1 O1 1.480(13) .
P1 O4 1.520(16) .
Cu1 N7 2.01(2) 8_455
Cu1 N4 2.03(2) .
Cu1 N10 2.07(3) 8_455
Cu1 N1 2.07(2) .
Cu1 O40 2.406(15) .
Cu1 O1W 2.429(18) .
C1 N2 1.30(4) .
C1 N1 1.31(3) .
C1 H1 0.9300 .
C2 N3 1.31(4) .
C2 N1 1.32(4) .
C2 H2 0.9300 .
C3 N2 1.41(4) .
C3 C4 1.49(5) .
C3 H3A 0.9700 .
C3 H3B 0.9700 .
C4 C5 1.38(5) .
C4 C9 1.39(5) .
C5 C6 1.38(5) .
C5 H5 0.9300 .
C6 C7 1.39(4) .
C6 H6 0.9300 .
C7 C8 1.38(5) .
C7 C10 1.52(5) .
C8 C9 1.39(5) .
C8 H8 0.9300 .
C9 H9 0.9300 .
C10 C11 1.33(4) .
C10 C15 1.36(4) .
C11 C12 1.37(4) .
C11 H11 0.9300 .
C12 C13 1.38(4) .
C12 H12 0.9300 .
C13 C14 1.41(4) .
C13 C16 1.48(4) .
C14 C15 1.48(5) .
C14 H14 0.9300 .
C15 H15 0.9300 .
C16 N8 1.47(3) .
C16 H16A 0.9700 .
C16 H16B 0.9700 .
C17 N7 1.32(3) .
C17 N9 1.35(3) .
C17 H17 0.9300 .
C18 N7 1.34(3) .
C18 N8 1.36(3) .
C18 H18 0.9300 .
C19 N6 1.26(3) .
C19 N4 1.34(3) .
C19 H19 0.9300 .
C20 N5 1.29(4) .
C20 N4 1.40(3) .
C20 H20 0.9300 .
C21 N6 1.39(4) .
C21 C22 1.57(5) .
C21 H21A 0.9700 .
C21 H21B 0.9700 .
C22 C27 1.39(5) .
C22 C23 1.40(6) .
C23 C24 1.39(6) .
C23 H23 0.9300 .
C24 C25 1.40(6) .
C24 H24 0.9300 .
C25 C26 1.39(6) .
C25 C28 1.48(7) .
C26 C27 1.40(6) .
C26 H26 0.9300 .
C27 H27 0.9300 .
C28 C29 1.39(7) .
C28 C33 1.40(6) .
C29 C30 1.39(6) .
C29 H29 0.9300 .
C30 C31 1.40(7) .
C30 H30 0.9300 .
C31 C32 1.40(7) .
C31 C34 1.55(6) .
C32 C33 1.39(6) .
C32 H32 0.9300 .
C33 H33 0.9300 .
C34 N12 1.50(5) .
C34 H34A 0.9700 .
C34 H34B 0.9700 .
C35 N12 1.30(4) .
C35 N10 1.32(4) .
C35 H35 0.9300 .
C36 N11 1.30(4) .
C36 N10 1.32(4) .
C36 H36 0.9300 .
N2 N3 1.31(4) .
N5 N6 1.34(3) .
N7 Cu1 2.01(2) 8_556
N8 N9 1.39(3) .
N10 Cu1 2.07(3) 8_556
N11 N12 1.32(4) .
O1W H1WA 0.8498 .
O1W H1WB 0.8499 .

loop_
_geom_torsion_atom_site_label_1
_geom_torsion_atom_site_label_2
_geom_torsion_atom_site_label_3
_geom_torsion_atom_site_label_4
_geom_torsion
_geom_torsion_site_symmetry_1
_geom_torsion_site_symmetry_4
N2 C3 C4 C5 -46(6) . .
N2 C3 C4 C9 131(4) . .
C9 C4 C5 C6 0(7) . .
C3 C4 C5 C6 177(4) . .
C4 C5 C6 C7 0(6) . .
C5 C6 C7 C8 0(6) . .
C5 C6 C7 C10 174(4) . .
C6 C7 C8 C9 0(7) . .
C10 C7 C8 C9 -173(4) . .
C7 C8 C9 C4 0(7) . .
C5 C4 C9 C8 0(7) . .
C3 C4 C9 C8 -177(4) . .
C8 C7 C10 C11 -25(6) . .
C6 C7 C10 C11 162(4) . .
C8 C7 C10 C15 155(4) . .
C6 C7 C10 C15 -19(6) . .
C15 C10 C11 C12 0(6) . .
C7 C10 C11 C12 179(4) . .
C10 C11 C12 C13 0(6) . .
C11 C12 C13 C14 0(6) . .
C11 C12 C13 C16 -179(3) . .
C12 C13 C14 C15 0(6) . .
C16 C13 C14 C15 179(3) . .
C11 C10 C15 C14 0(6) . .
C7 C10 C15 C14 -179(4) . .
C13 C14 C15 C10 0(6) . .
C12 C13 C16 N8 -63(4) . .
C14 C13 C16 N8 118(3) . .
N6 C21 C22 C27 -126(4) . .
N6 C21 C22 C23 55(6) . .
C27 C22 C23 C24 0(8) . .
C21 C22 C23 C24 179(4) . .
C22 C23 C24 C25 0(8) . .
C23 C24 C25 C26 0(9) . .
C23 C24 C25 C28 178(5) . .
C24 C25 C26 C27 0(9) . .
C28 C25 C26 C27 -178(5) . .
C23 C22 C27 C26 0(8) . .
C21 C22 C27 C26 -179(4) . .
C25 C26 C27 C22 0(8) . .
C26 C25 C28 C29 -163(6) . .
C24 C25 C28 C29 19(9) . .
C26 C25 C28 C33 20(9) . .
C24 C25 C28 C33 -158(5) . .
C33 C28 C29 C30 0(9) . .
C25 C28 C29 C30 -177(5) . .
C28 C29 C30 C31 0(10) . .
C29 C30 C31 C32 0(9) . .
C29 C30 C31 C34 -166(5) . .
C30 C31 C32 C33 0(9) . .
C34 C31 C32 C33 165(5) . .
C31 C32 C33 C28 0(9) . .
C29 C28 C33 C32 0(9) . .
C25 C28 C33 C32 177(5) . .
C30 C31 C34 N12 95(7) . .
C32 C31 C34 N12 -71(7) . .
N2 C1 N1 C2 0(4) . .
N2 C1 N1 Cu1 179.4(19) . .
N3 C2 N1 C1 0(4) . .
N3 C2 N1 Cu1 -180(2) . .
N4 Cu1 N1 C1 -133(3) . .
N10 Cu1 N1 C1 50(3) 8_455 .
O40 Cu1 N1 C1 138(3) . .
O1W Cu1 N1 C1 -37(3) . .
N4 Cu1 N1 C2 46(3) . .
N10 Cu1 N1 C2 -130(3) 8_455 .
O40 Cu1 N1 C2 -42(3) . .
O1W Cu1 N1 C2 142(3) . .
N1 C1 N2 N3 0(4) . .
N1 C1 N2 C3 -174(3) . .
C4 C3 N2 C1 102(4) . .
C4 C3 N2 N3 -71(5) . .
N1 C2 N3 N2 0(4) . .
C1 N2 N3 C2 0(4) . .
C3 N2 N3 C2 175(3) . .
N6 C19 N4 C20 -1(3) . .
N6 C19 N4 Cu1 -172.4(19) . .
N5 C20 N4 C19 -1(3) . .
N5 C20 N4 Cu1 169(2) . .
N7 Cu1 N4 C19 -110(2) 8_455 .
N1 Cu1 N4 C19 77(2) . .
O40 Cu1 N4 C19 164(2) . .
O1W Cu1 N4 C19 -23(2) . .
N7 Cu1 N4 C20 81(3) 8_455 .
N1 Cu1 N4 C20 -91(3) . .
O40 Cu1 N4 C20 -4(3) . .
O1W Cu1 N4 C20 169(3) . .
N4 C20 N5 N6 3(3) . .
N4 C19 N6 N5 2(4) . .
N4 C19 N6 C21 180(3) . .
C20 N5 N6 C19 -3(3) . .
C20 N5 N6 C21 179(3) . .
C22 C21 N6 C19 -101(4) . .
C22 C21 N6 N5 77(4) . .
N9 C17 N7 C18 -1(3) . .
N9 C17 N7 Cu1 -173.7(16) . 8_556
N8 C18 N7 C17 2(3) . .
N8 C18 N7 Cu1 175.4(14) . 8_556
N7 C18 N8 N9 -3(3) . .
N7 C18 N8 C16 -171(2) . .
C13 C16 N8 C18 110(3) . .
C13 C16 N8 N9 -57(3) . .
N7 C17 N9 N8 0(3) . .
C18 N8 N9 C17 2(2) . .
C16 N8 N9 C17 171(2) . .
N11 C36 N10 C35 -4(4) . .
N11 C36 N10 Cu1 -180(2) . 8_556
N12 C35 N10 C36 2(4) . .
N12 C35 N10 Cu1 178(2) . 8_556
N10 C36 N11 N12 5(4) . .
N10 C35 N12 N11 1(4) . .
N10 C35 N12 C34 166(3) . .
C36 N11 N12 C35 -3(4) . .
C36 N11 N12 C34 -166(3) . .
C31 C34 N12 C35 -110(5) . .
C31 C34 N12 N11 52(6) . .
O3 P1 O1 W1 -180.0(9) . .
O2 P1 O1 W1 -58.7(12) . .
O4 P1 O1 W1 61.2(12) . .
O3 P1 O1 W3 57.0(12) . .
O2 P1 O1 W3 178.3(8) . .
O4 P1 O1 W3 -61.8(11) . .
O3 P1 O1 W2 -59.4(12) . .
O2 P1 O1 W2 61.9(11) . .
O4 P1 O1 W2 -178.2(9) . .
O8 W1 O1 P1 42.3(11) . .
O5 W1 O1 P1 132.9(12) . .
O6 W1 O1 P1 -135.0(12) . .
O7 W1 O1 P1 -44.1(11) . .
O8 W1 O1 W3 179.6(6) . .
O5 W1 O1 W3 -89.8(6) . .
O6 W1 O1 W3 2.3(5) . .
O7 W1 O1 W3 93.1(6) . .
O8 W1 O1 W2 -93.2(6) . .
O5 W1 O1 W2 -2.6(5) . .
O6 W1 O1 W2 89.6(6) . .
O7 W1 O1 W2 -179.6(6) . .
O14 W3 O1 P1 -39.8(10) . .
O15 W3 O1 P1 45.1(10) . .
O6 W3 O1 P1 137.0(11) . .
O10 W3 O1 P1 -131.1(11) . .
O14 W3 O1 W1 -179.0(6) . .
O15 W3 O1 W1 -94.2(6) . .
O6 W3 O1 W1 -2.3(5) . .
O10 W3 O1 W1 89.6(6) . .
O14 W3 O1 W2 93.4(6) . .
O15 W3 O1 W2 178.2(5) . .
O6 W3 O1 W2 -89.8(6) . .
O10 W3 O1 W2 2.1(5) . .
O10 W2 O1 P1 131.4(11) . .
O11 W2 O1 P1 42.2(10) . .
O5 W2 O1 P1 -135.4(11) . .
O12 W2 O1 P1 -43.2(10) . .
O10 W2 O1 W1 -90.7(6) . .
O11 W2 O1 W1 -179.9(6) . .
O5 W2 O1 W1 2.5(5) . .
O12 W2 O1 W1 94.7(5) . .
O10 W2 O1 W3 -2.1(5) . .
O11 W2 O1 W3 -91.3(5) . .
O5 W2 O1 W3 91.1(6) . .
O12 W2 O1 W3 -176.7(5) . .
O3 P1 O2 W10 -57.1(12) . .
O1 P1 O2 W10 179.5(9) . .
O4 P1 O2 W10 58.1(11) . .
O3 P1 O2 W4 179.8(9) . .
O1 P1 O2 W4 56.5(11) . .
O4 P1 O2 W4 -64.9(11) . .
O3 P1 O2 W5 62.8(10) . .
O1 P1 O2 W5 -60.6(10) . .
O4 P1 O2 W5 178.0(7) . .
O36 W10 O2 P1 41.6(10) . .
O38 W10 O2 P1 -45.1(10) . .
O20 W10 O2 P1 131.9(11) . .
O21 W10 O2 P1 -135.2(12) . .
O36 W10 O2 W4 179.1(6) . .
O38 W10 O2 W4 92.4(6) . .
O20 W10 O2 W4 -90.7(6) . .
O21 W10 O2 W4 2.3(6) . .
O36 W10 O2 W5 -93.3(5) . .
O38 W10 O2 W5 -179.9(6) . .
O20 W10 O2 W5 -3.0(5) . .
O21 W10 O2 W5 89.9(6) . .
O17 W4 O2 P1 44.1(10) . .
O21 W4 O2 P1 137.0(12) . .
O8 W4 O2 P1 -40.3(10) . .
O18 W4 O2 P1 -130.9(11) . .
O17 W4 O2 W10 -95.2(6) . .
O21 W4 O2 W10 -2.3(6) . .
O8 W4 O2 W10 -179.6(6) . .
O18 W4 O2 W10 89.8(6) . .
O17 W4 O2 W5 177.4(6) . .
O21 W4 O2 W5 -89.7(6) . .
O8 W4 O2 W5 93.0(5) . .
O18 W4 O2 W5 2.4(5) . .
O22 W5 O2 P1 -45.5(9) . .
O12 W5 O2 P1 42.1(9) . .
O18 W5 O2 P1 131.6(10) . .
O20 W5 O2 P1 -134.5(10) . .
O22 W5 O2 W10 92.0(6) . .
O12 W5 O2 W10 179.6(6) . .
O18 W5 O2 W10 -90.9(6) . .
O20 W5 O2 W10 3.0(6) . .
O22 W5 O2 W4 -179.6(6) . .
O12 W5 O2 W4 -92.0(6) . .
O18 W5 O2 W4 -2.5(5) . .
O20 W5 O2 W4 91.4(6) . .
O2 P1 O3 W11 58.6(13) . .
O1 P1 O3 W11 -179.1(9) . .
O4 P1 O3 W11 -57.8(13) . .
O2 P1 O3 W6 -64.5(11) . .
O1 P1 O3 W6 57.9(12) . .
O4 P1 O3 W6 179.2(9) . .
O2 P1 O3 W7 178.5(9) . .
O1 P1 O3 W7 -59.1(12) . .
O4 P1 O3 W7 62.2(11) . .
O35 W11 O3 P1 42.3(12) . .
O27 W11 O3 P1 134.1(13) . .
O36 W11 O3 P1 -43.6(12) . .
O24 W11 O3 P1 -133.8(13) . .
O35 W11 O3 W6 179.6(7) . .
O27 W11 O3 W6 -88.5(6) . .
O36 W11 O3 W6 93.8(6) . .
O24 W11 O3 W6 3.6(6) . .
O35 W11 O3 W7 -93.2(6) . .
O27 W11 O3 W7 -1.3(5) . .
O36 W11 O3 W7 -179.0(6) . .
O24 W11 O3 W7 90.8(6) . .
O11 W6 O3 P1 -39.9(11) . .
O25 W6 O3 P1 -132.8(11) . .
O24 W6 O3 P1 135.5(12) . .
O22 W6 O3 P1 46.1(11) . .
O11 W6 O3 W11 -179.0(6) . .
O25 W6 O3 W11 88.1(6) . .
O24 W6 O3 W11 -3.6(6) . .
O22 W6 O3 W11 -93.0(6) . .
O11 W6 O3 W7 93.9(6) . .
O25 W6 O3 W7 1.0(5) . .
O24 W6 O3 W7 -90.7(6) . .
O22 W6 O3 W7 179.9(5) . .
O27 W7 O3 P1 -136.1(12) . .
O28 W7 O3 P1 -44.0(10) . .
O14 W7 O3 P1 42.7(10) . .
O25 W7 O3 P1 132.8(11) . .
O27 W7 O3 W11 1.3(5) . .
O28 W7 O3 W11 93.4(6) . .
O14 W7 O3 W11 -180.0(6) . .
O25 W7 O3 W11 -89.8(6) . .
O27 W7 O3 W6 90.1(6) . .
O28 W7 O3 W6 -177.8(5) . .
O14 W7 O3 W6 -91.2(5) . .
O25 W7 O3 W6 -1.0(5) . .
O3 P1 O4 W12 61.3(13) . .
O2 P1 O4 W12 -55.3(12) . .
O1 P1 O4 W12 -176.5(10) . .
O3 P1 O4 W8 -66.1(10) . .
O2 P1 O4 W8 177.3(8) . .
O1 P1 O4 W8 56.0(11) . .
O3 P1 O4 W9 -179.0(9) . .
O2 P1 O4 W9 64.4(11) . .
O1 P1 O4 W9 -56.9(12) . .
O30 W12 O4 P1 -136.6(13) . .
O33 W12 O4 P1 129.5(13) . .
O38 W12 O4 P1 39.9(12) . .
O35 W12 O4 P1 -45.6(12) . .
O30 W12 O4 W8 3.5(6) . .
O33 W12 O4 W8 -90.4(6) . .
O38 W12 O4 W8 180.0(6) . .
O35 W12 O4 W8 94.5(6) . .
O30 W12 O4 W9 90.2(7) . .
O33 W12 O4 W9 -3.7(6) . .
O38 W12 O4 W9 -93.3(6) . .
O35 W12 O4 W9 -178.8(7) . .
O31 W8 O4 P1 -127.7(10) . .
O15 W8 O4 P1 -36.0(10) . .
O28 W8 O4 P1 48.7(9) . .
O30 W8 O4 P1 138.9(11) . .
O31 W8 O4 W12 90.0(6) . .
O15 W8 O4 W12 -178.4(6) . .
O28 W8 O4 W12 -93.6(6) . .
O30 W8 O4 W12 -3.4(6) . .
O31 W8 O4 W9 1.6(6) . .
O15 W8 O4 W9 93.3(6) . .
O28 W8 O4 W9 178.0(6) . .
O30 W8 O4 W9 -91.8(6) . .
O17 W9 O4 P1 -45.3(11) . .
O7 W9 O4 P1 41.1(11) . .
O33 W9 O4 P1 -134.3(12) . .
O31 W9 O4 P1 130.3(12) . .
O17 W9 O4 W12 92.7(6) . .
O7 W9 O4 W12 179.1(6) . .
O33 W9 O4 W12 3.7(6) . .
O31 W9 O4 W12 -91.7(7) . .
O17 W9 O4 W8 -177.2(6) . .
O7 W9 O4 W8 -90.8(6) . .
O33 W9 O4 W8 93.8(6) . .
O31 W9 O4 W8 -1.6(6) . .
O9 W1 O5 W2 -169.7(10) . .
O8 W1 O5 W2 86.3(10) . .
O6 W1 O5 W2 -68.5(10) . .
O7 W1 O5 W2 12(2) . .
O1 W1 O5 W2 4.1(9) . .
O13 W2 O5 W1 171.8(10) . .
O10 W2 O5 W1 68.6(10) . .
O11 W2 O5 W1 -9(2) . .
O12 W2 O5 W1 -86.2(10) . .
O1 W2 O5 W1 -4.1(9) . .
O9 W1 O6 W3 169.1(10) . .
O8 W1 O6 W3 -10(2) . .
O5 W1 O6 W3 70.0(10) . .
O7 W1 O6 W3 -87.0(10) . .
O1 W1 O6 W3 -3.7(9) . .
O16 W3 O6 W1 -171.6(11) . .
O14 W3 O6 W1 12(2) . .
O15 W3 O6 W1 86.6(10) . .
O10 W3 O6 W1 -69.8(10) . .
O1 W3 O6 W1 3.7(9) . .
O34 W9 O7 W1 129.2(18) . .
O17 W9 O7 W1 27.0(18) . .
O33 W9 O7 W1 -45(3) . .
O31 W9 O7 W1 -127.2(18) . .
O4 W9 O7 W1 -54.9(18) . .
O9 W1 O7 W9 -131.4(18) . .
O8 W1 O7 W9 -27.9(18) . .
O5 W1 O7 W9 47(3) . .
O6 W1 O7 W9 127.0(18) . .
O1 W1 O7 W9 54.5(18) . .
O9 W1 O8 W4 133(2) . .
O5 W1 O8 W4 -128(2) . .
O6 W1 O8 W4 -48(3) . .
O7 W1 O8 W4 30(2) . .
O1 W1 O8 W4 -54.3(19) . .
O19 W4 O8 W1 -133(2) . .
O17 W4 O8 W1 -28(2) . .
O21 W4 O8 W1 48(3) . .
O18 W4 O8 W1 128(2) . .
O2 W4 O8 W1 55(2) . .
O13 W2 O10 W3 -169.4(10) . .
O11 W2 O10 W3 84.8(10) . .
O5 W2 O10 W3 -68.4(10) . .
O12 W2 O10 W3 16(2) . .
O1 W2 O10 W3 3.4(8) . .
O16 W3 O10 W2 169.2(10) . .
O14 W3 O10 W2 -87.2(10) . .
O15 W3 O10 W2 -13(2) . .
O6 W3 O10 W2 68.6(10) . .
O1 W3 O10 W2 -3.4(8) . .
O26 W6 O11 W2 -123(2) . .
O25 W6 O11 W2 136(2) . .
O24 W6 O11 W2 50(3) . .
O22 W6 O11 W2 -21(2) . .
O3 W6 O11 W2 61(2) . .
O13 W2 O11 W6 123(2) . .
O10 W2 O11 W6 -135(2) . .
O5 W2 O11 W6 -56(3) . .
O12 W2 O11 W6 22(2) . .
O1 W2 O11 W6 -61(2) . .
O23 W5 O12 W2 131(2) . .
O22 W5 O12 W2 28(2) . .
O18 W5 O12 W2 -128(2) . .
O20 W5 O12 W2 -46(3) . .
O2 W5 O12 W2 -55(2) . .
O13 W2 O12 W5 -132(2) . .
O10 W2 O12 W5 43(3) . .
O11 W2 O12 W5 -26(2) . .
O5 W2 O12 W5 127(2) . .
O1 W2 O12 W5 55(2) . .
O16 W3 O14 W7 -128(2) . .
O15 W3 O14 W7 -27(2) . .
O6 W3 O14 W7 49(3) . .
O10 W3 O14 W7 130(2) . .
O1 W3 O14 W7 56(2) . .
O29 W7 O14 W3 129(2) . .
O27 W7 O14 W3 -54(3) . .
O28 W7 O14 W3 26(2) . .
O25 W7 O14 W3 -131(2) . .
O3 W7 O14 W3 -57(2) . .
O16 W3 O15 W8 135(2) . .
O14 W3 O15 W8 33(2) . .
O6 W3 O15 W8 -123(2) . .
O10 W3 O15 W8 -42(3) . .
O1 W3 O15 W8 -52(2) . .
O32 W8 O15 W3 -133(2) . .
O31 W8 O15 W3 123(2) . .
O28 W8 O15 W3 -32(2) . .
O30 W8 O15 W3 39(3) . .
O4 W8 O15 W3 49(2) . .
O34 W9 O17 W4 -128(2) . .
O7 W9 O17 W4 -26(2) . .
O33 W9 O17 W4 130(2) . .
O31 W9 O17 W4 50(3) . .
O4 W9 O17 W4 59.0(19) . .
O19 W4 O17 W9 126(2) . .
O21 W4 O17 W9 -131(2) . .
O8 W4 O17 W9 26(2) . .
O18 W4 O17 W9 -47(3) . .
O2 W4 O17 W9 -58.1(19) . .
O23 W5 O18 W4 -169.6(10) . .
O22 W5 O18 W4 11(2) . .
O12 W5 O18 W4 88.0(10) . .
O20 W5 O18 W4 -68.7(10) . .
O2 W5 O18 W4 3.8(8) . .
O19 W4 O18 W5 171.1(10) . .
O17 W4 O18 W5 -16(2) . .
O21 W4 O18 W5 69.4(10) . .
O8 W4 O18 W5 -87.3(10) . .
O2 W4 O18 W5 -3.9(8) . .
O23 W5 O20 W10 168.8(11) . .
O22 W5 O20 W10 -88.0(11) . .
O12 W5 O20 W10 -13(2) . .
O18 W5 O20 W10 68.5(10) . .
O2 W5 O20 W10 -4.7(9) . .
O39 W10 O20 W5 -169.9(11) . .
O36 W10 O20 W5 88.2(11) . .
O38 W10 O20 W5 12(2) . .
O21 W10 O20 W5 -68.6(11) . .
O2 W10 O20 W5 4.8(9) . .
O39 W10 O21 W4 172.3(12) . .
O36 W10 O21 W4 -12(2) . .
O38 W10 O21 W4 -84.9(11) . .
O20 W10 O21 W4 70.0(11) . .
O2 W10 O21 W4 -3.5(9) . .
O19 W4 O21 W10 -168.6(11) . .
O17 W4 O21 W10 85.2(11) . .
O8 W4 O21 W10 10(2) . .
O18 W4 O21 W10 -69.7(11) . .
O2 W4 O21 W10 3.5(9) . .
O23 W5 O22 W6 -127.4(19) . .
O12 W5 O22 W6 -25.2(19) . .
O18 W5 O22 W6 52(3) . .
O20 W5 O22 W6 132(2) . .
O2 W5 O22 W6 59.0(19) . .
O26 W6 O22 W5 127(2) . .
O11 W6 O22 W5 23.3(19) . .
O25 W6 O22 W5 -57(3) . .
O24 W6 O22 W5 -133(2) . .
O3 W6 O22 W5 -59.5(19) . .
O26 W6 O24 W11 -169.9(11) . .
O11 W6 O24 W11 16(2) . .
O25 W6 O24 W11 -69.8(10) . .
O22 W6 O24 W11 87.5(10) . .
O3 W6 O24 W11 5.6(9) . .
O37 W11 O24 W6 168.0(10) . .
O35 W11 O24 W6 -15(2) . .
O27 W11 O24 W6 68.0(10) . .
O36 W11 O24 W6 -88.7(10) . .
O3 W11 O24 W6 -5.6(9) . .
O26 W6 O25 W7 172.0(9) . .
O11 W6 O25 W7 -83.4(9) . .
O24 W6 O25 W7 71.3(9) . .
O22 W6 O25 W7 -4(2) . .
O3 W6 O25 W7 -1.6(8) . .
O29 W7 O25 W6 -175.5(10) . .
O27 W7 O25 W6 -71.1(9) . .
O28 W7 O25 W6 9(2) . .
O14 W7 O25 W6 83.9(9) . .
O3 W7 O25 W6 1.6(8) . .
O29 W7 O27 W11 171.7(12) . .
O28 W7 O27 W11 -84.2(11) . .
O14 W7 O27 W11 -5(2) . .
O25 W7 O27 W11 72.0(11) . .
O3 W7 O27 W11 -2.1(9) . .
O37 W11 O27 W7 -172.2(10) . .
O35 W11 O27 W7 84.8(10) . .
O36 W11 O27 W7 8(2) . .
O24 W11 O27 W7 -70.9(10) . .
O3 W11 O27 W7 2.1(9) . .
O29 W7 O28 W8 -124(2) . .
O27 W7 O28 W8 130(2) . .
O14 W7 O28 W8 -24(2) . .
O25 W7 O28 W8 51(3) . .
O3 W7 O28 W8 58(2) . .
O32 W8 O28 W7 126(2) . .
O31 W8 O28 W7 -52(3) . .
O15 W8 O28 W7 25(2) . .
O30 W8 O28 W7 -128(2) . .
O4 W8 O28 W7 -60(2) . .
O40 W12 O30 W8 171.2(11) . .
O33 W12 O30 W8 68.9(11) . .
O38 W12 O30 W8 -15(2) . .
O35 W12 O30 W8 -88.6(11) . .
O4 W12 O30 W8 -5.7(9) . .
O32 W8 O30 W12 -171.5(12) . .
O31 W8 O30 W12 -68.7(12) . .
O15 W8 O30 W12 16(2) . .
O28 W8 O30 W12 87.3(11) . .
O4 W8 O30 W12 5.6(9) . .
O32 W8 O31 W9 171.1(12) . .
O15 W8 O31 W9 -86.7(11) . .
O28 W8 O31 W9 -11(2) . .
O30 W8 O31 W9 65.6(11) . .
O4 W8 O31 W9 -2.6(9) . .
O34 W9 O31 W8 -170.1(11) . .
O17 W9 O31 W8 12(2) . .
O7 W9 O31 W8 87.8(11) . .
O33 W9 O31 W8 -67.3(11) . .
O4 W9 O31 W8 2.5(9) . .
O40 W12 O33 W9 -166.0(11) . .
O30 W12 O33 W9 -66.5(11) . .
O38 W12 O33 W9 90.0(11) . .
O35 W12 O33 W9 19(3) . .
O4 W12 O33 W9 6.0(9) . .
O34 W9 O33 W12 169.6(11) . .
O17 W9 O33 W12 -88.1(11) . .
O7 W9 O33 W12 -17(2) . .
O31 W9 O33 W12 65.7(11) . .
O4 W9 O33 W12 -5.7(9) . .
O37 W11 O35 W12 135.2(18) . .
O27 W11 O35 W12 -124.2(19) . .
O36 W11 O35 W12 32.5(19) . .
O24 W11 O35 W12 -42(3) . .
O3 W11 O35 W12 -50.8(18) . .
O40 W12 O35 W11 -135.5(19) . .
O30 W12 O35 W11 125.2(19) . .
O33 W12 O35 W11 40(3) . .
O38 W12 O35 W11 -32.0(19) . .
O4 W12 O35 W11 52.3(19) . .
O39 W10 O36 W11 131.5(18) . .
O38 W10 O36 W11 29.1(18) . .
O20 W10 O36 W11 -126.2(18) . .
O21 W10 O36 W11 -45(3) . .
O2 W10 O36 W11 -52.4(17) . .
O37 W11 O36 W10 -132.4(17) . .
O35 W11 O36 W10 -30.3(17) . .
O27 W11 O36 W10 48(3) . .
O24 W11 O36 W10 126.1(18) . .
O3 W11 O36 W10 53.1(17) . .
O39 W10 O38 W12 -129(2) . .
O36 W10 O38 W12 -27.8(19) . .
O20 W10 O38 W12 49(3) . .
O21 W10 O38 W12 130(2) . .
O2 W10 O38 W12 55.9(19) . .
O40 W12 O38 W10 127.5(19) . .
O30 W12 O38 W10 -47(3) . .
O33 W12 O38 W10 -130(2) . .
O35 W12 O38 W10 28.3(19) . .
O4 W12 O38 W10 -55.1(19) . .

loop_
_platon_squeeze_void_nr
_platon_squeeze_void_average_x
_platon_squeeze_void_average_y
_platon_squeeze_void_average_z
_platon_squeeze_void_volume
_platon_squeeze_void_count_electrons
_platon_squeeze_void_content
1 0.000 0.012 0.250 1439 419 ' '
2 0.000 -0.068 0.750 1438 420 ' '
3 0.500 -0.040 0.250 1439 419 ' '
4 0.500 0.033 0.750 1438 420 ' '
